data_7118532
loop_
_publ_author_name
'Hadlington, Terrance J.'
'Abdalla, Joseph A. B.'
'Tirfoin, R\'emi'
'Aldridge, Simon'
'Jones, Cameron'

_publ_section_title
;
 Stabilization of a two-coordinate, acyclic diaminosilylene (ADASi):
 completion of the series of isolable diaminotetrylenes, :E(NR2)2 (E =
 group 14 element).
;
_journal_issue 8
_journal_name_full 'Chemical communications (Cambridge, England)'
_journal_page_first 1717
_journal_page_last 1720
_journal_paper_doi 10.1039/c5cc09673a
_journal_volume 52
_journal_year 2016
_chemical_formula_sum 'C29 H50 B N5 Si2'
_chemical_formula_weight 535.73
_chemical_name_systematic
; 
 ? 
;
_space_group_IT_number 14
_symmetry_cell_setting monoclinic
_symmetry_space_group_name_Hall '-P 2ybc'
_symmetry_space_group_name_H-M 'P 1 21/c 1'
_atom_sites_solution_hydrogens geom
_atom_sites_solution_primary direct
_atom_sites_solution_secondary difmap
_audit_creation_method SHELXL-97
_audit_update_record
;
2015-11-23 deposited with the CCDC.
2015-12-03 downloaded from the CCDC.
;
_cell_angle_alpha 90.00
_cell_angle_beta 104.172(2)
_cell_angle_gamma 90.00
_cell_formula_units_Z 4
_cell_length_a 10.0089(5)
_cell_length_b 16.8248(7)
_cell_length_c 19.7026(10)
_cell_measurement_temperature 123(2)
_cell_volume 3216.9(3)
_computing_structure_refinement 'SHELXL-97 (Sheldrick, 1997)'
_computing_structure_solution 'SHELXS-97 (Sheldrick, 1990)'
_diffrn_ambient_temperature 123(2)
_diffrn_measured_fraction_theta_full 0.992
_diffrn_measured_fraction_theta_max 0.992
_diffrn_measurement_device_type 'Oxford Gemini Ultra'
_diffrn_radiation_monochromator graphite
_diffrn_radiation_source 'fine-focus sealed tube'
_diffrn_radiation_type MoK\a
_diffrn_radiation_wavelength 0.71073
_diffrn_reflns_av_R_equivalents 0.0585
_diffrn_reflns_av_sigmaI/netI 0.0553
_diffrn_reflns_limit_h_max 12
_diffrn_reflns_limit_h_min -12
_diffrn_reflns_limit_k_max 20
_diffrn_reflns_limit_k_min -15
_diffrn_reflns_limit_l_max 23
_diffrn_reflns_limit_l_min -23
_diffrn_reflns_number 24857
_diffrn_reflns_theta_full 25.37
_diffrn_reflns_theta_max 25.37
_diffrn_reflns_theta_min 3.20
_exptl_absorpt_coefficient_mu 0.135
_exptl_absorpt_correction_T_max 0.981
_exptl_absorpt_correction_T_min 0.970
_exptl_absorpt_correction_type multi-scan
_exptl_absorpt_process_details 'SCALE3 ABSPACK'
_exptl_crystal_colour colorless
_exptl_crystal_density_diffrn 1.106
_exptl_crystal_density_method 'not measured'
_exptl_crystal_description block
_exptl_crystal_F_000 1168
_exptl_crystal_size_max 0.20
_exptl_crystal_size_mid 0.15
_exptl_crystal_size_min 0.10
_refine_diff_density_max 1.294
_refine_diff_density_min -1.047
_refine_diff_density_rms 0.068
_refine_ls_extinction_method none
_refine_ls_goodness_of_fit_ref 1.054
_refine_ls_hydrogen_treatment mixed
_refine_ls_matrix_type full
_refine_ls_number_parameters 358
_refine_ls_number_reflns 5861
_refine_ls_number_restraints 2
_refine_ls_restrained_S_all 1.060
_refine_ls_R_factor_all 0.0955
_refine_ls_R_factor_gt 0.0691
_refine_ls_shift/su_max 0.000
_refine_ls_shift/su_mean 0.000
_refine_ls_structure_factor_coef Fsqd
_refine_ls_weighting_details 'calc w=1/[\s^2^(Fo^2^)+(0.0820P)^2^+4.6043P] where P=(Fo^2^+2Fc^2^)/3'
_refine_ls_weighting_scheme calc
_refine_ls_wR_factor_gt 0.1717
_refine_ls_wR_factor_ref 0.1903
_reflns_number_gt 4266
_reflns_number_total 5861
_reflns_threshold_expression >2sigma(I)
_cod_data_source_file c5cc09673a2.cif
_cod_data_source_block compound7
_cod_original_sg_symbol_H-M P2(1)/c
_cod_database_code 7118532

loop_
_symmetry_equiv_pos_as_xyz
'x, y, z'
'-x, y+1/2, -z+1/2'
'-x, -y, -z'
'x, -y-1/2, z-1/2'

loop_
_atom_site_label
_atom_site_type_symbol
_atom_site_fract_x
_atom_site_fract_y
_atom_site_fract_z
_atom_site_U_iso_or_equiv
_atom_site_adp_type
_atom_site_occupancy
_atom_site_symmetry_multiplicity
_atom_site_calc_flag
_atom_site_refinement_flags
_atom_site_disorder_assembly
_atom_site_disorder_group
Si1 Si 0.74431(10) 0.57932(6) 0.23392(6) 0.0263(4) Uani 0.867(5) 1 d P A 1
N1 N 0.7228(2) 0.78572(14) 0.32481(12) 0.0198(5) Uani 1 1 d . . .
C1 C 0.8564(3) 0.81978(17) 0.35407(14) 0.0193(6) Uani 1 1 d . . .
B1 B 0.6775(3) 0.7059(2) 0.30498(17) 0.0198(7) Uani 1 1 d . A .
H1 H 0.701(3) 0.626(2) 0.1821(18) 0.038(9) Uiso 1 1 d . B 1
Si2 Si 0.86113(11) 0.59620(7) 0.39040(6) 0.0266(4) Uani 0.867(5) 1 d P A 1
N2 N 0.5315(2) 0.71417(14) 0.27272(12) 0.0207(5) Uani 1 1 d . . .
C2 C 0.9556(3) 0.81958(17) 0.31447(15) 0.0212(6) Uani 1 1 d . . .
N3 N 0.7582(2) 0.63294(15) 0.31362(14) 0.0261(6) Uani 1 1 d D . .
C3 C 1.0821(3) 0.85615(18) 0.34307(16) 0.0261(7) Uani 1 1 d . . .
H3 H 1.1516 0.8554 0.3178 0.031 Uiso 1 1 calc R . .
N4 N 0.6426(3) 0.4962(2) 0.2211(2) 0.0698(13) Uani 1 1 d . A 1
H4A H 0.6784 0.4496 0.2155 0.084 Uiso 1 1 calc R A 1
H4B H 0.5544 0.5001 0.2201 0.084 Uiso 1 1 calc R A 1
C4 C 1.1082(3) 0.89362(19) 0.40785(16) 0.0285(7) Uani 1 1 d . . .
H4 H 1.1941 0.9192 0.4261 0.034 Uiso 1 1 calc R . .
N5 N 0.9043(3) 0.54641(19) 0.23224(18) 0.0477(9) Uani 1 1 d . A 1
H5A H 0.9181 0.4956 0.2257 0.057 Uiso 1 1 calc R A 1
H5B H 0.9733 0.5802 0.2379 0.057 Uiso 1 1 calc R A 1
C5 C 1.0090(3) 0.89351(18) 0.44556(15) 0.0261(7) Uani 1 1 d . . .
H5 H 1.0276 0.9195 0.4897 0.031 Uiso 1 1 calc R . .
C6 C 0.8819(3) 0.85624(17) 0.42060(15) 0.0210(6) Uani 1 1 d . . .
C7 C 0.7786(3) 0.85631(18) 0.46603(15) 0.0252(7) Uani 1 1 d . . .
H7 H 0.7043 0.8172 0.4457 0.030 Uiso 1 1 calc R . .
C8 C 0.8468(4) 0.8303(2) 0.54134(17) 0.0391(9) Uani 1 1 d . . .
H8A H 0.9103 0.8718 0.5647 0.059 Uiso 1 1 calc R . .
H8B H 0.8979 0.7808 0.5404 0.059 Uiso 1 1 calc R . .
H8C H 0.7756 0.8217 0.5670 0.059 Uiso 1 1 calc R . .
C9 C 0.7114(4) 0.9377(2) 0.46751(18) 0.0344(8) Uani 1 1 d . . .
H9A H 0.7827 0.9773 0.4862 0.052 Uiso 1 1 calc R . .
H9B H 0.6464 0.9352 0.4974 0.052 Uiso 1 1 calc R . .
H9C H 0.6621 0.9527 0.4199 0.052 Uiso 1 1 calc R . .
C10 C 0.9259(3) 0.78414(19) 0.24145(15) 0.0250(7) Uani 1 1 d . . .
H10 H 0.8701 0.7349 0.2418 0.030 Uiso 1 1 calc R . .
C11 C 1.0555(3) 0.7602(2) 0.21822(18) 0.0359(8) Uani 1 1 d . . .
H11A H 1.1059 0.8080 0.2108 0.054 Uiso 1 1 calc R . .
H11B H 1.0290 0.7299 0.1745 0.054 Uiso 1 1 calc R . .
H11C H 1.1144 0.7272 0.2545 0.054 Uiso 1 1 calc R . .
C12 C 0.8385(4) 0.8415(2) 0.18784(17) 0.0379(9) Uani 1 1 d . . .
H12A H 0.7522 0.8530 0.2010 0.057 Uiso 1 1 calc R . .
H12B H 0.8180 0.8170 0.1413 0.057 Uiso 1 1 calc R . .
H12C H 0.8896 0.8910 0.1870 0.057 Uiso 1 1 calc R . .
C13 C 0.4269(3) 0.65808(17) 0.24059(15) 0.0205(6) Uani 1 1 d . . .
C14 C 0.3677(3) 0.66306(18) 0.16855(15) 0.0238(7) Uani 1 1 d . . .
C15 C 0.2607(3) 0.6110(2) 0.13951(17) 0.0302(8) Uani 1 1 d . . .
H15 H 0.2184 0.6139 0.0908 0.036 Uiso 1 1 calc R . .
C16 C 0.2151(3) 0.5555(2) 0.17975(18) 0.0322(8) Uani 1 1 d . . .
H16 H 0.1414 0.5209 0.1590 0.039 Uiso 1 1 calc R . .
C17 C 0.2763(3) 0.5501(2) 0.25028(18) 0.0310(8) Uani 1 1 d . . .
H17 H 0.2455 0.5107 0.2775 0.037 Uiso 1 1 calc R . .
C18 C 0.3824(3) 0.60116(19) 0.28249(16) 0.0255(7) Uani 1 1 d . . .
C19 C 0.4168(3) 0.7209(2) 0.12056(16) 0.0297(7) Uani 1 1 d . . .
H19 H 0.5028 0.7469 0.1482 0.036 Uiso 1 1 calc R . .
C20 C 0.4511(4) 0.6784(2) 0.05805(17) 0.0419(9) Uani 1 1 d . . .
H20A H 0.5120 0.6331 0.0749 0.063 Uiso 1 1 calc R . .
H20B H 0.4975 0.7155 0.0330 0.063 Uiso 1 1 calc R . .
H20C H 0.3659 0.6593 0.0263 0.063 Uiso 1 1 calc R . .
C21 C 0.3096(4) 0.7862(2) 0.0940(2) 0.0464(10) Uani 1 1 d . . .
H21A H 0.2254 0.7622 0.0653 0.070 Uiso 1 1 calc R . .
H21B H 0.3466 0.8244 0.0659 0.070 Uiso 1 1 calc R . .
H21C H 0.2884 0.8135 0.1340 0.070 Uiso 1 1 calc R . .
C22 C 0.4494(4) 0.5947(2) 0.36014(17) 0.0387(9) Uani 1 1 d . . .
H22 H 0.5509 0.5994 0.3652 0.046 Uiso 1 1 calc R . .
C23 C 0.4262(5) 0.5144(3) 0.3915(2) 0.0681(15) Uani 1 1 d . . .
H23A H 0.3290 0.5091 0.3919 0.102 Uiso 1 1 calc R . .
H23B H 0.4835 0.5108 0.4394 0.102 Uiso 1 1 calc R . .
H23C H 0.4514 0.4716 0.3631 0.102 Uiso 1 1 calc R . .
C24 C 0.4090(5) 0.6636(3) 0.4015(2) 0.0631(13) Uani 1 1 d . . .
H24A H 0.4388 0.7138 0.3848 0.095 Uiso 1 1 calc R . .
H24B H 0.4535 0.6569 0.4513 0.095 Uiso 1 1 calc R . .
H24C H 0.3087 0.6641 0.3949 0.095 Uiso 1 1 calc R . .
C25 C 0.6084(3) 0.83668(18) 0.30539(16) 0.0256(7) Uani 1 1 d . . .
H25 H 0.6102 0.8925 0.3130 0.031 Uiso 1 1 calc R . .
C26 C 0.4972(3) 0.79459(18) 0.27465(16) 0.0272(7) Uani 1 1 d . . .
H26 H 0.4078 0.8161 0.2567 0.033 Uiso 1 1 calc R . .
C27 C 0.7945(4) 0.6315(3) 0.4642(2) 0.0553(11) Uani 1 1 d . A 1
H27A H 0.7673 0.6874 0.4568 0.083 Uiso 1 1 calc R A 1
H27B H 0.8664 0.6263 0.5078 0.083 Uiso 1 1 calc R A 1
H27C H 0.7143 0.5995 0.4673 0.083 Uiso 1 1 calc R A 1
C28 C 1.0415(4) 0.6305(3) 0.4053(2) 0.0571(12) Uani 1 1 d . A 1
H28A H 1.0766 0.6176 0.3644 0.086 Uiso 1 1 calc R A 1
H28B H 1.0981 0.6040 0.4467 0.086 Uiso 1 1 calc R A 1
H28C H 1.0453 0.6881 0.4127 0.086 Uiso 1 1 calc R A 1
C29 C 0.8564(5) 0.4860(2) 0.3925(2) 0.0589(12) Uani 1 1 d . A 1
H29A H 0.7607 0.4681 0.3843 0.088 Uiso 1 1 calc R A 1
H29B H 0.9088 0.4672 0.4384 0.088 Uiso 1 1 calc R A 1
H29C H 0.8973 0.4646 0.3560 0.088 Uiso 1 1 calc R A 1
Si1A Si 0.7836(16) 0.5486(6) 0.2678(9) 0.090(5) Uiso 0.133(5) 1 d PD A 2
Si2A Si 0.8255(14) 0.6293(10) 0.4054(2) 0.071(4) Uiso 0.133(5) 1 d PD A 2

loop_
_atom_site_aniso_label
_atom_site_aniso_U_11
_atom_site_aniso_U_22
_atom_site_aniso_U_33
_atom_site_aniso_U_23
_atom_site_aniso_U_13
_atom_site_aniso_U_12
Si1 0.0189(6) 0.0174(6) 0.0420(7) -0.0115(5) 0.0061(5) -0.0013(4)
N1 0.0166(12) 0.0172(13) 0.0229(12) -0.0040(10) -0.0004(9) -0.0016(10)
C1 0.0173(14) 0.0136(14) 0.0233(15) 0.0022(11) -0.0021(11) -0.0035(11)
B1 0.0171(16) 0.0203(18) 0.0201(16) 0.0000(13) 0.0008(12) -0.0012(13)
Si2 0.0208(6) 0.0190(6) 0.0363(6) 0.0081(5) -0.0002(4) 0.0035(4)
N2 0.0159(12) 0.0179(13) 0.0256(13) -0.0056(10) 0.0000(10) -0.0013(10)
C2 0.0205(14) 0.0153(15) 0.0253(15) 0.0015(12) 0.0005(12) -0.0001(12)
N3 0.0181(12) 0.0178(14) 0.0393(15) 0.0033(11) 0.0011(11) -0.0009(10)
C3 0.0225(15) 0.0223(16) 0.0333(17) 0.0021(13) 0.0065(13) -0.0032(13)
N4 0.0390(19) 0.043(2) 0.130(4) -0.049(2) 0.026(2) -0.0174(16)
C4 0.0206(15) 0.0276(18) 0.0327(17) -0.0002(14) -0.0026(13) -0.0062(13)
N5 0.0371(17) 0.0303(18) 0.078(2) -0.0114(16) 0.0182(16) 0.0009(14)
C5 0.0278(16) 0.0228(17) 0.0226(15) -0.0021(13) -0.0034(12) -0.0068(13)
C6 0.0230(15) 0.0165(15) 0.0206(14) 0.0020(12) -0.0005(11) -0.0023(12)
C7 0.0293(16) 0.0240(17) 0.0208(15) -0.0010(12) 0.0038(12) -0.0070(13)
C8 0.044(2) 0.046(2) 0.0262(17) 0.0026(15) 0.0065(15) -0.0114(17)
C9 0.042(2) 0.0282(19) 0.0370(19) -0.0044(15) 0.0176(15) -0.0051(15)
C10 0.0260(16) 0.0207(16) 0.0273(16) -0.0023(12) 0.0048(13) -0.0004(13)
C11 0.0349(19) 0.035(2) 0.0388(19) -0.0073(15) 0.0117(15) 0.0028(15)
C12 0.044(2) 0.042(2) 0.0243(17) -0.0023(15) 0.0018(15) 0.0142(17)
C13 0.0136(13) 0.0204(16) 0.0261(15) -0.0061(12) 0.0022(11) 0.0015(11)
C14 0.0189(15) 0.0234(17) 0.0268(16) -0.0055(12) 0.0015(12) 0.0039(12)
C15 0.0203(16) 0.037(2) 0.0290(17) -0.0122(14) -0.0029(13) -0.0003(14)
C16 0.0199(16) 0.0303(19) 0.044(2) -0.0148(15) 0.0028(14) -0.0062(14)
C17 0.0219(16) 0.0267(18) 0.045(2) -0.0023(15) 0.0096(14) -0.0055(13)
C18 0.0198(15) 0.0275(17) 0.0290(16) -0.0022(13) 0.0058(12) -0.0020(13)
C19 0.0244(16) 0.0354(19) 0.0275(16) 0.0004(14) 0.0032(13) 0.0033(14)
C20 0.037(2) 0.060(3) 0.0287(18) -0.0016(17) 0.0082(15) 0.0052(18)
C21 0.044(2) 0.048(2) 0.046(2) 0.0154(19) 0.0104(17) 0.0145(18)
C22 0.0311(18) 0.057(2) 0.0272(17) 0.0038(16) 0.0049(14) -0.0122(17)
C23 0.062(3) 0.088(4) 0.047(2) 0.029(2) -0.003(2) -0.031(3)
C24 0.055(3) 0.101(4) 0.036(2) -0.016(2) 0.0155(19) -0.016(3)
C25 0.0214(15) 0.0188(16) 0.0332(17) -0.0056(13) 0.0002(13) 0.0029(12)
C26 0.0203(15) 0.0205(17) 0.0372(18) -0.0063(13) 0.0000(13) 0.0031(12)
C27 0.053(3) 0.044(2) 0.055(3) 0.005(2) -0.015(2) 0.008(2)
C28 0.032(2) 0.061(3) 0.065(3) 0.024(2) -0.0139(19) -0.0057(19)
C29 0.068(3) 0.036(2) 0.071(3) 0.015(2) 0.012(2) 0.009(2)

loop_
_atom_type_symbol
_atom_type_description
_atom_type_scat_dispersion_real
_atom_type_scat_dispersion_imag
_atom_type_scat_source
C C 0.0033 0.0016 'International Tables Vol C Tables 4.2.6.8 and 6.1.1.4'
H H 0.0000 0.0000 'International Tables Vol C Tables 4.2.6.8 and 6.1.1.4'
N N 0.0061 0.0033 'International Tables Vol C Tables 4.2.6.8 and 6.1.1.4'
Si Si 0.0817 0.0704 'International Tables Vol C Tables 4.2.6.8 and 6.1.1.4'
B B 0.0013 0.0007 'International Tables Vol C Tables 4.2.6.8 and 6.1.1.4'

loop_
_geom_angle_atom_site_label_1
_geom_angle_atom_site_label_2
_geom_angle_atom_site_label_3
_geom_angle
N5 Si1 N4 105.07(17)
N5 Si1 N3 108.05(15)
N4 Si1 N3 117.24(17)
N5 Si1 H1 108.8(15)
N4 Si1 H1 108.3(15)
N3 Si1 H1 109.1(16)
C25 N1 C1 118.7(2)
C25 N1 B1 108.3(2)
C1 N1 B1 132.8(2)
C2 C1 C6 121.6(3)
C2 C1 N1 119.3(2)
C6 C1 N1 118.9(3)
N1 B1 N2 104.2(2)
N1 B1 N3 128.7(3)
N2 B1 N3 127.1(3)
N3 Si2 C27 108.88(16)
N3 Si2 C28 112.20(16)
C27 Si2 C28 107.6(2)
N3 Si2 C29 111.43(18)
C27 Si2 C29 106.8(2)
C28 Si2 C29 109.7(2)
C26 N2 C13 119.4(2)
C26 N2 B1 108.0(2)
C13 N2 B1 132.6(2)
C3 C2 C1 118.0(3)
C3 C2 C10 120.2(3)
C1 C2 C10 121.8(2)
B1 N3 Si2 126.9(2)
B1 N3 Si1A 140.9(7)
Si2 N3 Si1A 91.8(6)
B1 N3 Si2A 102.2(6)
Si2 N3 Si2A 25.0(6)
Si1A N3 Si2A 115.9(7)
B1 N3 Si1 113.6(2)
Si2 N3 Si1 119.46(15)
Si1A N3 Si1 28.2(6)
Si2A N3 Si1 144.0(6)
C4 C3 C2 121.2(3)
C4 C3 H3 119.4
C2 C3 H3 119.4
Si1 N4 H4A 120.0
Si1 N4 H4B 120.0
H4A N4 H4B 120.0
C5 C4 C3 119.8(3)
C5 C4 H4 120.1
C3 C4 H4 120.1
Si1 N5 H5A 120.0
Si1 N5 H5B 120.0
H5A N5 H5B 120.0
C4 C5 C6 121.7(3)
C4 C5 H5 119.1
C6 C5 H5 119.1
C5 C6 C1 117.7(3)
C5 C6 C7 118.9(3)
C1 C6 C7 123.4(3)
C6 C7 C9 112.1(3)
C6 C7 C8 111.2(3)
C9 C7 C8 109.2(3)
C6 C7 H7 108.0
C9 C7 H7 108.0
C8 C7 H7 108.0
C7 C8 H8A 109.5
C7 C8 H8B 109.5
H8A C8 H8B 109.5
C7 C8 H8C 109.5
H8A C8 H8C 109.5
H8B C8 H8C 109.5
C7 C9 H9A 109.5
C7 C9 H9B 109.5
H9A C9 H9B 109.5
C7 C9 H9C 109.5
H9A C9 H9C 109.5
H9B C9 H9C 109.5
C2 C10 C11 113.8(3)
C2 C10 C12 110.6(3)
C11 C10 C12 110.0(3)
C2 C10 H10 107.4
C11 C10 H10 107.4
C12 C10 H10 107.4
C10 C11 H11A 109.5
C10 C11 H11B 109.5
H11A C11 H11B 109.5
C10 C11 H11C 109.5
H11A C11 H11C 109.5
H11B C11 H11C 109.5
C10 C12 H12A 109.5
C10 C12 H12B 109.5
H12A C12 H12B 109.5
C10 C12 H12C 109.5
H12A C12 H12C 109.5
H12B C12 H12C 109.5
C14 C13 C18 121.3(3)
C14 C13 N2 119.3(3)
C18 C13 N2 119.4(2)
C15 C14 C13 118.1(3)
C15 C14 C19 118.7(3)
C13 C14 C19 123.2(3)
C16 C15 C14 121.4(3)
C16 C15 H15 119.3
C14 C15 H15 119.3
C15 C16 C17 119.9(3)
C15 C16 H16 120.0
C17 C16 H16 120.0
C16 C17 C18 121.3(3)
C16 C17 H17 119.3
C18 C17 H17 119.3
C17 C18 C13 118.0(3)
C17 C18 C22 121.0(3)
C13 C18 C22 121.1(3)
C14 C19 C20 111.8(3)
C14 C19 C21 111.4(3)
C20 C19 C21 109.6(3)
C14 C19 H19 108.0
C20 C19 H19 108.0
C21 C19 H19 108.0
C19 C20 H20A 109.5
C19 C20 H20B 109.5
H20A C20 H20B 109.5
C19 C20 H20C 109.5
H20A C20 H20C 109.5
H20B C20 H20C 109.5
C19 C21 H21A 109.5
C19 C21 H21B 109.5
H21A C21 H21B 109.5
C19 C21 H21C 109.5
H21A C21 H21C 109.5
H21B C21 H21C 109.5
C18 C22 C24 112.0(3)
C18 C22 C23 113.4(3)
C24 C22 C23 111.7(4)
C18 C22 H22 106.4
C24 C22 H22 106.4
C23 C22 H22 106.4
C22 C23 H23A 109.5
C22 C23 H23B 109.5
H23A C23 H23B 109.5
C22 C23 H23C 109.5
H23A C23 H23C 109.5
H23B C23 H23C 109.5
C22 C24 H24A 109.5
C22 C24 H24B 109.5
H24A C24 H24B 109.5
C22 C24 H24C 109.5
H24A C24 H24C 109.5
H24B C24 H24C 109.5
C26 C25 N1 109.5(3)
C26 C25 H25 125.3
N1 C25 H25 125.3
C25 C26 N2 110.1(3)
C25 C26 H26 125.0
N2 C26 H26 125.0

loop_
_geom_bond_atom_site_label_1
_geom_bond_atom_site_label_2
_geom_bond_distance
Si1 N5 1.703(3)
Si1 N4 1.711(3)
Si1 N3 1.787(3)
Si1 H1 1.28(4)
N1 C25 1.406(4)
N1 C1 1.439(3)
N1 B1 1.441(4)
C1 C2 1.405(4)
C1 C6 1.413(4)
B1 N2 1.451(4)
B1 N3 1.456(4)
Si2 N3 1.723(3)
Si2 C27 1.840(5)
Si2 C28 1.849(4)
Si2 C29 1.855(4)
N2 C26 1.399(4)
N2 C13 1.436(3)
C2 C3 1.396(4)
C2 C10 1.518(4)
N3 Si1A 1.734(3)
N3 Si2A 1.769(3)
C3 C4 1.390(4)
C3 H3 0.9500
N4 H4A 0.8800
N4 H4B 0.8800
C4 C5 1.378(4)
C4 H4 0.9500
N5 H5A 0.8800
N5 H5B 0.8800
C5 C6 1.396(4)
C5 H5 0.9500
C6 C7 1.524(4)
C7 C9 1.529(5)
C7 C8 1.537(4)
C7 H7 1.0000
C8 H8A 0.9800
C8 H8B 0.9800
C8 H8C 0.9800
C9 H9A 0.9800
C9 H9B 0.9800
C9 H9C 0.9800
C10 C11 1.531(4)
C10 C12 1.536(4)
C10 H10 1.0000
C11 H11A 0.9800
C11 H11B 0.9800
C11 H11C 0.9800
C12 H12A 0.9800
C12 H12B 0.9800
C12 H12C 0.9800
C13 C14 1.400(4)
C13 C18 1.406(4)
C14 C15 1.394(4)
C14 C19 1.520(4)
C15 C16 1.373(5)
C15 H15 0.9500
C16 C17 1.378(5)
C16 H16 0.9500
C17 C18 1.393(4)
C17 H17 0.9500
C18 C22 1.516(4)
C19 C20 1.534(5)
C19 C21 1.535(5)
C19 H19 1.0000
C20 H20A 0.9800
C20 H20B 0.9800
C20 H20C 0.9800
C21 H21A 0.9800
C21 H21B 0.9800
C21 H21C 0.9800
C22 C24 1.527(6)
C22 C23 1.527(6)
C22 H22 1.0000
C23 H23A 0.9800
C23 H23B 0.9800
C23 H23C 0.9800
C24 H24A 0.9800
C24 H24B 0.9800
C24 H24C 0.9800
C25 C26 1.333(4)
C25 H25 0.9500
C26 H26 0.9500
C27 H27A 0.9800
C27 H27B 0.9800
C27 H27C 0.9800
C28 H28A 0.9800
C28 H28B 0.9800
C28 H28C 0.9800
C29 H29A 0.9800
C29 H29B 0.9800
C29 H29C 0.9800
